data_7710013
loop_
_publ_author_name
'Gao, Yan-Li'
'Nishihara, Sadafumi'
'Suzuki, Takashi'
'Umeo, Kazunori'
'Inoue, Katsuya'
'Kurmoo, Mohamedally'

_publ_section_title
;
 Ferroelastic-like transition and solvents affect the magnetism of a
 copper--organic radical one-dimensional coordination polymer
;
_journal_name_full 'Dalton Transactions'
_journal_paper_doi 10.1039/D2DT00135G
_journal_year 2022
_chemical_formula_sum 'C25 H17 Cu1.5 F18 N2 O8'
_chemical_formula_weight 910.72
_space_group_IT_number 13
_space_group_name_Hall '-P 2yac'
_space_group_name_H-M_alt 'P 1 2/n 1'
_symmetry_cell_setting monoclinic
_symmetry_space_group_name_H-M 'P 1 2/n 1'
_atom_sites_solution_hydrogens geom
_atom_sites_solution_primary direct
_atom_sites_solution_secondary difmap
_audit_creation_method SHELXL-97
_audit_update_record
;
2017-07-05 deposited with the CCDC.	2022-03-29 downloaded from the CCDC.
;
_cell_angle_alpha 90.00
_cell_angle_beta 97.5530(10)
_cell_angle_gamma 90.00
_cell_formula_units_Z 4
_cell_length_a 13.7971(6)
_cell_length_b 16.3310(6)
_cell_length_c 16.4249(7)
_cell_measurement_reflns_used 9714
_cell_measurement_temperature 200(2)
_cell_measurement_theta_max 28.29
_cell_measurement_theta_min 3.01
_cell_volume 3668.8(3)
_computing_cell_refinement 'Bruker SAINT'
_computing_data_collection 'Bruker APEX2'
_computing_data_reduction 'Bruker SAINT'
_computing_molecular_graphics 'Bruker SHELXTL'
_computing_publication_material 'Bruker SHELXTL'
_computing_structure_refinement 'SHELXL-97 (Sheldrick, 1997)'
_computing_structure_solution 'SHELXS-97 (Sheldrick, 1990)'
_diffrn_ambient_temperature 200(2)
_diffrn_measured_fraction_theta_full 0.997
_diffrn_measured_fraction_theta_max 0.997
_diffrn_measurement_device_type 'Bruker APEX-II CCD'
_diffrn_measurement_method '\f and \w scans'
_diffrn_radiation_monochromator graphite
_diffrn_radiation_source 'fine-focus sealed tube'
_diffrn_radiation_type MoK\a
_diffrn_radiation_wavelength 0.71073
_diffrn_reflns_av_R_equivalents 0.0253
_diffrn_reflns_av_sigmaI/netI 0.0180
_diffrn_reflns_limit_h_max 18
_diffrn_reflns_limit_h_min -18
_diffrn_reflns_limit_k_max 21
_diffrn_reflns_limit_k_min -21
_diffrn_reflns_limit_l_max 21
_diffrn_reflns_limit_l_min -21
_diffrn_reflns_number 57238
_diffrn_reflns_theta_full 28.33
_diffrn_reflns_theta_max 28.33
_diffrn_reflns_theta_min 2.79
_diffrn_standards_number 0
_exptl_absorpt_coefficient_mu 1.013
_exptl_absorpt_correction_T_max 0.8795
_exptl_absorpt_correction_T_min 0.4978
_exptl_crystal_colour dark-brown
_exptl_crystal_density_diffrn 1.649
_exptl_crystal_density_method 'not measured'
_exptl_crystal_description cuboid
_exptl_crystal_F_000 1802
_exptl_crystal_size_max 0.80
_exptl_crystal_size_mid 0.40
_exptl_crystal_size_min 0.13
_refine_diff_density_max 2.589
_refine_diff_density_min -2.118
_refine_diff_density_rms 0.089
_refine_ls_extinction_method none
_refine_ls_goodness_of_fit_ref 1.033
_refine_ls_hydrogen_treatment mixed
_refine_ls_matrix_type full
_refine_ls_number_parameters 498
_refine_ls_number_reflns 9137
_refine_ls_number_restraints 0
_refine_ls_restrained_S_all 1.033
_refine_ls_R_factor_all 0.0831
_refine_ls_R_factor_gt 0.0658
_refine_ls_shift/su_max 0.000
_refine_ls_shift/su_mean 0.000
_refine_ls_structure_factor_coef Fsqd
_refine_ls_weighting_details 'calc w=1/[\s^2^(Fo^2^)+(0.0799P)^2^+8.8657P] where P=(Fo^2^+2Fc^2^)/3'
_refine_ls_weighting_scheme calc
_refine_ls_wR_factor_gt 0.1699
_refine_ls_wR_factor_ref 0.1864
_reflns_number_gt 7317
_reflns_number_total 9137
_reflns_threshold_expression >2sigma(I)
_cod_data_source_file d2dt00135g2.cif
_cod_data_source_block A200K
_cod_original_sg_symbol_H-M P2/n
_cod_original_formula_sum 'C25 H17 Cu1.50 F18 N2 O8'
_cod_database_code 7710013

loop_
_symmetry_equiv_pos_as_xyz
'x, y, z'
'-x+1/2, y, -z+1/2'
'-x, -y, -z'
'x-1/2, -y, z-1/2'

loop_
_atom_site_label
_atom_site_type_symbol
_atom_site_fract_x
_atom_site_fract_y
_atom_site_fract_z
_atom_site_U_iso_or_equiv
_atom_site_adp_type
_atom_site_occupancy
_atom_site_symmetry_multiplicity
_atom_site_calc_flag
_atom_site_refinement_flags
_atom_site_disorder_assembly
_atom_site_disorder_group
Cu1 Cu 0.0000 0.0000 0.5000 0.02709(14) Uani 1 2 d S . .
Cu2 Cu 0.37358(4) 0.37835(3) 0.61297(3) 0.05944(19) Uani 1 1 d . . .
O8 O 0.13414(15) -0.03561(15) 0.51672(13) 0.0347(5) Uani 1 1 d . . .
O7 O 0.00581(16) 0.02982(14) 0.38681(13) 0.0337(5) Uani 1 1 d . . .
O2 O 0.22262(18) 0.36699(13) 0.63592(14) 0.0377(5) Uani 1 1 d . . .
O1 O 0.0429(2) 0.13426(14) 0.55739(16) 0.0475(6) Uani 1 1 d . . .
O6 O 0.4638(2) 0.31587(17) 0.69065(16) 0.0479(6) Uani 1 1 d . . .
N1 N 0.0776(2) 0.20670(16) 0.55834(16) 0.0340(6) Uani 1 1 d . . .
N2 N 0.1601(2) 0.31649(15) 0.59767(15) 0.0319(5) Uani 1 1 d . . .
O4 O 0.3574(2) 0.45430(19) 0.51922(18) 0.0563(7) Uani 1 1 d . . .
F13 F 0.35363(18) -0.0608(2) 0.4411(2) 0.0806(9) Uani 1 1 d . . .
O3 O 0.3900(3) 0.46720(18) 0.69021(19) 0.0682(9) Uani 1 1 d . . .
C1 C 0.2500 0.2332(2) 0.7500 0.0276(8) Uani 1 2 d S . .
H1 H 0.2500 0.2902 0.7500 0.033 Uiso 1 2 calc SR . .
O5 O 0.3574(3) 0.2887(2) 0.5366(2) 0.0808(12) Uani 1 1 d . . .
F11 F 0.6414(3) 0.1653(3) 0.7133(2) 0.1042(13) Uani 1 1 d . . .
C5 C 0.1499(2) 0.23677(17) 0.61418(18) 0.0294(6) Uani 1 1 d . . .
F16 F 0.1341(3) 0.0344(3) 0.21973(18) 0.1136(15) Uani 1 1 d . . .
C2 C 0.2028(2) 0.19092(17) 0.68233(18) 0.0287(6) Uani 1 1 d . . .
C25 C 0.0771(3) 0.0161(2) 0.34929(19) 0.0372(7) Uani 1 1 d . . .
F10 F 0.6425(3) 0.2845(3) 0.7654(3) 0.1154(15) Uani 1 1 d . . .
F17 F -0.0098(3) -0.0036(3) 0.21824(19) 0.1169(16) Uani 1 1 d . . .
F18 F 0.0250(4) 0.1154(3) 0.2501(2) 0.1286(19) Uani 1 1 d . . .
F12 F 0.5494(3) 0.1942(3) 0.8033(2) 0.1201(16) Uani 1 1 d . . .
F14 F 0.3241(2) -0.0502(4) 0.5621(2) 0.136(2) Uani 1 1 d . . .
C3 C 0.2042(3) 0.10515(19) 0.6822(2) 0.0423(8) Uani 1 1 d . . .
H3 H 0.1745 0.0763 0.6369 0.051 Uiso 1 1 calc R . .
C4 C 0.2500 0.0637(3) 0.7500 0.0520(15) Uani 1 2 d S . .
H4 H 0.2500 0.0068 0.7500 0.062 Uiso 1 2 calc SR . .
C6 C 0.0437(3) 0.2674(2) 0.4921(2) 0.0391(7) Uani 1 1 d . . .
C7 C 0.0787(3) 0.34822(19) 0.5363(2) 0.0384(7) Uani 1 1 d . . .
C23 C 0.1876(2) -0.0403(2) 0.4608(2) 0.0376(7) Uani 1 1 d . . .
C24 C 0.1665(3) -0.0177(3) 0.3788(2) 0.0451(8) Uani 1 1 d . . .
H24 H 0.2131 -0.0255 0.3434 0.054 Uiso 1 1 calc R . .
F5 F 0.2558(3) 0.5601(4) 0.4040(3) 0.166(3) Uani 1 1 d . . .
F15 F 0.2821(3) -0.1566(3) 0.4940(4) 0.146(2) Uani 1 1 d . . .
C20 C 0.5036(3) 0.2507(3) 0.6723(2) 0.0464(8) Uani 1 1 d . . .
F8 F 0.4502(3) 0.1106(3) 0.4643(3) 0.145(2) Uani 1 1 d . . .
C19 C 0.4813(3) 0.2031(3) 0.6031(3) 0.0555(10) Uani 1 1 d . . .
H19 H 0.5157 0.1547 0.5981 0.067 Uiso 1 1 calc R . .
C9 C 0.0971(4) 0.2465(3) 0.4196(2) 0.0567(11) Uani 1 1 d . . .
H9 H 0.0849 0.1904 0.4043 0.085 Uiso 1 1 calc R . .
H9A H 0.1660 0.2547 0.4346 0.085 Uiso 1 1 calc R . .
H9B H 0.0740 0.2813 0.3740 0.085 Uiso 1 1 calc R . .
C8 C -0.0657(3) 0.2594(3) 0.4686(3) 0.0610(12) Uani 1 1 d . . .
H8 H -0.0801 0.2087 0.4400 0.091 Uiso 1 1 calc R . .
H8A H -0.0892 0.3042 0.4336 0.091 Uiso 1 1 calc R . .
H8B H -0.0974 0.2603 0.5173 0.091 Uiso 1 1 calc R . .
C26 C 0.0586(4) 0.0422(3) 0.2588(2) 0.0582(11) Uani 1 1 d . . .
C11 C 0.1177(4) 0.4121(2) 0.4824(3) 0.0575(11) Uani 1 1 d . . .
H11 H 0.1365 0.4601 0.5145 0.086 Uiso 1 1 calc R . .
H11A H 0.0678 0.4263 0.4383 0.086 Uiso 1 1 calc R . .
H11B H 0.1735 0.3906 0.4603 0.086 Uiso 1 1 calc R . .
F3 F 0.3582(6) 0.5716(3) 0.8079(3) 0.171(3) Uani 1 1 d . . .
C15 C 0.3561(3) 0.5307(3) 0.5248(3) 0.0581(10) Uani 1 1 d . . .
C10 C 0.0043(3) 0.3852(3) 0.5871(3) 0.0616(11) Uani 1 1 d . . .
H10 H -0.0208 0.3430 0.6193 0.092 Uiso 1 1 calc R . .
H10A H -0.0486 0.4091 0.5510 0.092 Uiso 1 1 calc R . .
H10B H 0.0354 0.4267 0.6228 0.092 Uiso 1 1 calc R . .
F6 F 0.4007(4) 0.5528(5) 0.3945(3) 0.166(3) Uani 1 1 d . . .
F7 F 0.3699(7) 0.2056(4) 0.4012(3) 0.202(4) Uani 1 1 d . . .
F9 F 0.2994(4) 0.1305(3) 0.4755(5) 0.173(3) Uani 1 1 d . . .
C22 C 0.2883(3) -0.0780(4) 0.4905(3) 0.0647(13) Uani 1 1 d . . .
C18 C 0.4100(3) 0.2255(3) 0.5419(3) 0.0649(13) Uani 1 1 d . . .
F2 F 0.4943(7) 0.5929(4) 0.7788(4) 0.203(4) Uani 1 1 d . . .
C21 C 0.5856(4) 0.2221(4) 0.7389(3) 0.0718(14) Uani 1 1 d . . .
C16 C 0.3388(5) 0.5739(4) 0.4427(4) 0.0798(16) Uani 1 1 d . . .
C13 C 0.3848(5) 0.5405(3) 0.6726(3) 0.0725(15) Uani 1 1 d . . .
F1 F 0.3820(7) 0.6721(2) 0.7327(3) 0.213(4) Uani 1 1 d . . .
C14 C 0.3670(5) 0.5761(3) 0.5964(3) 0.0792(16) Uani 1 1 d . . .
H14 H 0.3620 0.6328 0.5928 0.095 Uiso 1 1 calc R . .
F4 F 0.3509(8) 0.6514(3) 0.4470(3) 0.226(4) Uani 1 1 d . . .
C12 C 0.4009(9) 0.5965(4) 0.7482(5) 0.124(3) Uani 1 1 d . . .
C17 C 0.3882(6) 0.1693(5) 0.4669(6) 0.124(4) Uani 1 1 d . . .

loop_
_atom_site_aniso_label
_atom_site_aniso_U_11
_atom_site_aniso_U_22
_atom_site_aniso_U_33
_atom_site_aniso_U_23
_atom_site_aniso_U_13
_atom_site_aniso_U_12
Cu1 0.0241(2) 0.0344(3) 0.0235(2) -0.00252(19) 0.00619(17) 0.00076(19)
Cu2 0.0712(4) 0.0417(3) 0.0571(3) -0.0185(2) -0.0227(3) 0.0130(2)
O8 0.0259(10) 0.0450(13) 0.0334(11) -0.0035(9) 0.0051(8) 0.0028(9)
O7 0.0362(11) 0.0390(12) 0.0271(10) 0.0001(9) 0.0090(8) 0.0020(9)
O2 0.0510(14) 0.0247(10) 0.0341(11) -0.0014(9) -0.0066(10) -0.0068(9)
O1 0.0614(16) 0.0262(11) 0.0481(14) 0.0018(10) -0.0183(12) -0.0095(11)
O6 0.0493(15) 0.0472(15) 0.0462(14) -0.0006(11) 0.0026(11) 0.0085(12)
N1 0.0420(14) 0.0239(12) 0.0326(13) 0.0009(10) -0.0085(11) -0.0010(10)
N2 0.0419(14) 0.0224(11) 0.0286(12) 0.0009(9) -0.0052(10) -0.0008(10)
O4 0.0653(18) 0.0573(18) 0.0464(15) -0.0020(13) 0.0074(13) -0.0051(14)
F13 0.0387(13) 0.117(3) 0.090(2) -0.0017(19) 0.0245(13) 0.0196(15)
O3 0.105(3) 0.0376(15) 0.0539(17) -0.0131(13) -0.0193(17) 0.0036(16)
C1 0.037(2) 0.0186(17) 0.0263(18) 0.000 0.0002(15) 0.000
O5 0.079(2) 0.063(2) 0.087(2) -0.0414(18) -0.0365(19) 0.0291(17)
F11 0.089(2) 0.131(3) 0.086(2) -0.021(2) -0.0108(18) 0.068(2)
C5 0.0360(15) 0.0220(13) 0.0284(13) -0.0011(10) -0.0022(11) 0.0021(11)
F16 0.086(2) 0.216(5) 0.0467(16) 0.032(2) 0.0382(16) 0.029(3)
C2 0.0347(14) 0.0224(13) 0.0270(13) -0.0010(10) -0.0033(11) 0.0015(11)
C25 0.0430(17) 0.0429(18) 0.0274(14) -0.0053(13) 0.0114(13) -0.0051(14)
F10 0.078(2) 0.129(3) 0.125(3) -0.024(3) -0.043(2) 0.024(2)
F17 0.121(3) 0.183(4) 0.0395(15) 0.005(2) -0.0149(17) -0.049(3)
F18 0.232(5) 0.108(3) 0.0530(18) 0.0348(19) 0.045(3) 0.069(3)
F12 0.137(3) 0.158(4) 0.069(2) 0.041(2) 0.026(2) 0.067(3)
F14 0.0573(18) 0.278(6) 0.067(2) -0.027(3) -0.0128(15) 0.066(3)
C3 0.055(2) 0.0224(14) 0.0424(18) -0.0055(13) -0.0188(15) 0.0015(13)
C4 0.075(4) 0.019(2) 0.053(3) 0.000 -0.027(3) 0.000
C6 0.0458(18) 0.0322(16) 0.0348(16) 0.0060(13) -0.0114(13) 0.0020(14)
C7 0.0444(18) 0.0254(14) 0.0415(17) 0.0066(13) -0.0091(14) 0.0024(13)
C23 0.0282(14) 0.0445(18) 0.0412(17) -0.0082(14) 0.0088(13) 0.0017(13)
C24 0.0364(17) 0.064(2) 0.0379(17) -0.0075(16) 0.0167(14) 0.0015(16)
F5 0.100(3) 0.253(7) 0.136(4) 0.134(4) -0.025(3) -0.037(4)
F15 0.070(2) 0.087(3) 0.284(7) 0.064(4) 0.033(3) 0.036(2)
C20 0.0384(18) 0.051(2) 0.052(2) 0.0069(17) 0.0112(15) 0.0063(15)
F8 0.114(3) 0.128(3) 0.174(4) -0.107(3) -0.051(3) 0.065(3)
C19 0.045(2) 0.050(2) 0.072(3) -0.013(2) 0.0069(19) 0.0104(17)
C9 0.085(3) 0.049(2) 0.0337(18) 0.0024(16) -0.0021(19) 0.005(2)
C8 0.053(2) 0.050(2) 0.070(3) 0.015(2) -0.029(2) -0.0041(18)
C26 0.070(3) 0.075(3) 0.0328(18) 0.0040(19) 0.0198(18) 0.005(2)
C11 0.074(3) 0.0380(19) 0.053(2) 0.0211(17) -0.019(2) -0.0096(19)
F3 0.350(10) 0.089(3) 0.071(3) -0.037(2) 0.019(4) 0.012(4)
C15 0.054(2) 0.059(3) 0.061(3) 0.005(2) 0.005(2) -0.007(2)
C10 0.063(3) 0.046(2) 0.073(3) -0.006(2) -0.002(2) 0.018(2)
F6 0.150(4) 0.252(7) 0.105(3) 0.080(4) 0.055(3) 0.035(5)
F7 0.336(10) 0.167(6) 0.083(3) -0.072(3) -0.044(5) 0.115(6)
F9 0.112(3) 0.113(4) 0.266(8) -0.111(5) -0.073(4) 0.022(3)
C22 0.037(2) 0.091(4) 0.068(3) 0.001(3) 0.0158(19) 0.020(2)
C18 0.053(2) 0.054(2) 0.082(3) -0.032(2) -0.010(2) 0.0105(19)
F2 0.271(8) 0.162(6) 0.147(5) -0.073(4) -0.077(6) -0.054(6)
C21 0.065(3) 0.088(4) 0.061(3) -0.002(3) 0.006(2) 0.031(3)
C16 0.082(4) 0.083(4) 0.076(4) 0.022(3) 0.015(3) -0.018(3)
C13 0.110(4) 0.043(2) 0.058(3) -0.014(2) -0.013(3) 0.002(2)
F1 0.466(12) 0.046(2) 0.110(4) -0.023(2) -0.023(5) 0.023(4)
C14 0.116(5) 0.046(2) 0.071(3) -0.003(2) -0.006(3) 0.002(3)
F4 0.474(14) 0.090(3) 0.108(4) 0.037(3) 0.020(6) -0.052(6)
C12 0.236(11) 0.049(3) 0.074(4) -0.021(3) -0.029(6) -0.004(5)
C17 0.100(5) 0.098(5) 0.152(7) -0.081(5) -0.061(5) 0.050(4)

loop_
_atom_type_symbol
_atom_type_description
_atom_type_scat_dispersion_real
_atom_type_scat_dispersion_imag
_atom_type_scat_source
C C 0.0033 0.0016 'International Tables Vol C Tables 4.2.6.8 and 6.1.1.4'
H H 0.0000 0.0000 'International Tables Vol C Tables 4.2.6.8 and 6.1.1.4'
N N 0.0061 0.0033 'International Tables Vol C Tables 4.2.6.8 and 6.1.1.4'
O O 0.0106 0.0060 'International Tables Vol C Tables 4.2.6.8 and 6.1.1.4'
F F 0.0171 0.0103 'International Tables Vol C Tables 4.2.6.8 and 6.1.1.4'
Cu Cu 0.3201 1.2651 'International Tables Vol C Tables 4.2.6.8 and 6.1.1.4'

loop_
_geom_angle_atom_site_label_1
_geom_angle_atom_site_label_2
_geom_angle_atom_site_label_3
_geom_angle
_geom_angle_site_symmetry_1
_geom_angle_site_symmetry_3
_geom_angle_publ_flag
O8 Cu1 O8 180.0 3_556 . ?
O8 Cu1 O7 93.02(9) 3_556 3_556 ?
O8 Cu1 O7 86.98(9) . 3_556 ?
O8 Cu1 O7 86.98(9) 3_556 . ?
O8 Cu1 O7 93.02(9) . . ?
O7 Cu1 O7 180.0 3_556 . ?
O8 Cu1 O1 92.09(10) 3_556 3_556 ?
O8 Cu1 O1 87.90(10) . 3_556 ?
O7 Cu1 O1 96.14(9) 3_556 3_556 ?
O7 Cu1 O1 83.86(9) . 3_556 ?
O8 Cu1 O1 87.91(10) 3_556 . ?
O8 Cu1 O1 92.10(10) . . ?
O7 Cu1 O1 83.86(9) 3_556 . ?
O7 Cu1 O1 96.14(9) . . ?
O1 Cu1 O1 180.00(13) 3_556 . ?
O5 Cu2 O3 179.42(16) . . ?
O5 Cu2 O6 92.17(13) . . ?
O3 Cu2 O6 87.34(13) . . ?
O5 Cu2 O4 88.74(16) . . ?
O3 Cu2 O4 91.84(13) . . ?
O6 Cu2 O4 147.05(13) . . ?
O5 Cu2 O2 90.94(14) . . ?
O3 Cu2 O2 88.98(14) . . ?
O6 Cu2 O2 112.71(11) . . ?
O4 Cu2 O2 100.20(11) . . ?
C23 O8 Cu1 124.2(2) . . ?
C25 O7 Cu1 124.4(2) . . ?
N2 O2 Cu2 124.2(2) . . ?
N1 O1 Cu1 156.0(2) . . ?
C20 O6 Cu2 123.3(3) . . ?
O1 N1 C5 125.9(3) . . ?
O1 N1 C6 121.5(3) . . ?
C5 N1 C6 112.5(2) . . ?
O2 N2 C5 127.0(3) . . ?
O2 N2 C7 119.9(2) . . ?
C5 N2 C7 112.4(2) . . ?
C15 O4 Cu2 125.0(3) . . ?
C13 O3 Cu2 125.5(3) . . ?
C2 C1 C2 120.6(4) . 2_556 ?
C2 C1 H1 119.7 . . ?
C2 C1 H1 119.7 2_556 . ?
C18 O5 Cu2 124.3(3) . . ?
N2 C5 N1 107.6(3) . . ?
N2 C5 C2 126.7(3) . . ?
N1 C5 C2 125.6(3) . . ?
C1 C2 C3 119.4(3) . . ?
C1 C2 C5 119.4(3) . . ?
C3 C2 C5 121.2(3) . . ?
O7 C25 C24 128.7(3) . . ?
O7 C25 C26 112.7(3) . . ?
C24 C25 C26 118.6(3) . . ?
C4 C3 C2 119.6(3) . . ?
C4 C3 H3 120.2 . . ?
C2 C3 H3 120.2 . . ?
C3 C4 C3 121.4(4) 2_556 . ?
C3 C4 H4 119.3 2_556 . ?
C3 C4 H4 119.3 . . ?
N1 C6 C8 109.5(3) . . ?
N1 C6 C9 106.5(3) . . ?
C8 C6 C9 110.5(3) . . ?
N1 C6 C7 100.1(2) . . ?
C8 C6 C7 115.5(3) . . ?
C9 C6 C7 113.9(3) . . ?
N2 C7 C11 109.8(3) . . ?
N2 C7 C10 105.5(3) . . ?
C11 C7 C10 111.3(3) . . ?
N2 C7 C6 100.3(2) . . ?
C11 C7 C6 115.2(3) . . ?
C10 C7 C6 113.6(3) . . ?
O8 C23 C24 128.7(3) . . ?
O8 C23 C22 112.7(3) . . ?
C24 C23 C22 118.6(3) . . ?
C25 C24 C23 120.7(3) . . ?
C25 C24 H24 119.7 . . ?
C23 C24 H24 119.7 . . ?
O6 C20 C19 128.4(4) . . ?
O6 C20 C21 113.0(4) . . ?
C19 C20 C21 118.5(4) . . ?
C18 C19 C20 121.2(4) . . ?
C18 C19 H19 119.4 . . ?
C20 C19 H19 119.4 . . ?
C6 C9 H9 109.5 . . ?
C6 C9 H9A 109.5 . . ?
H9 C9 H9A 109.5 . . ?
C6 C9 H9B 109.5 . . ?
H9 C9 H9B 109.5 . . ?
H9A C9 H9B 109.5 . . ?
C6 C8 H8 109.5 . . ?
C6 C8 H8A 109.5 . . ?
H8 C8 H8A 109.5 . . ?
C6 C8 H8B 109.5 . . ?
H8 C8 H8B 109.5 . . ?
H8A C8 H8B 109.5 . . ?
F18 C26 F16 109.7(5) . . ?
F18 C26 F17 104.4(5) . . ?
F16 C26 F17 105.2(4) . . ?
F18 C26 C25 112.2(4) . . ?
F16 C26 C25 114.1(4) . . ?
F17 C26 C25 110.5(4) . . ?
C7 C11 H11 109.5 . . ?
C7 C11 H11A 109.5 . . ?
H11 C11 H11A 109.5 . . ?
C7 C11 H11B 109.5 . . ?
H11 C11 H11B 109.5 . . ?
H11A C11 H11B 109.5 . . ?
O4 C15 C14 126.5(5) . . ?
O4 C15 C16 113.7(5) . . ?
C14 C15 C16 119.8(5) . . ?
C7 C10 H10 109.5 . . ?
C7 C10 H10A 109.5 . . ?
H10 C10 H10A 109.5 . . ?
C7 C10 H10B 109.5 . . ?
H10 C10 H10B 109.5 . . ?
H10A C10 H10B 109.5 . . ?
F15 C22 F14 109.1(6) . . ?
F15 C22 F13 107.1(4) . . ?
F14 C22 F13 105.9(4) . . ?
F15 C22 C23 110.5(4) . . ?
F14 C22 C23 111.6(4) . . ?
F13 C22 C23 112.4(4) . . ?
O5 C18 C19 128.8(4) . . ?
O5 C18 C17 112.7(4) . . ?
C19 C18 C17 118.5(4) . . ?
F12 C21 F11 108.5(5) . . ?
F12 C21 F10 106.0(5) . . ?
F11 C21 F10 107.6(5) . . ?
F12 C21 C20 110.9(4) . . ?
F11 C21 C20 113.2(4) . . ?
F10 C21 C20 110.4(5) . . ?
F5 C16 F4 108.0(7) . . ?
F5 C16 F6 106.0(7) . . ?
F4 C16 F6 101.9(6) . . ?
F5 C16 C15 113.3(5) . . ?
F4 C16 C15 114.1(6) . . ?
F6 C16 C15 112.6(6) . . ?
O3 C13 C14 128.6(4) . . ?
O3 C13 C12 113.0(5) . . ?
C14 C13 C12 118.4(5) . . ?
C13 C14 C15 122.4(5) . . ?
C13 C14 H14 118.8 . . ?
C15 C14 H14 118.8 . . ?
F3 C12 F1 111.0(9) . . ?
F3 C12 F2 102.7(7) . . ?
F1 C12 F2 106.3(9) . . ?
F3 C12 C13 113.6(7) . . ?
F1 C12 C13 114.1(6) . . ?
F2 C12 C13 108.2(8) . . ?
F7 C17 F8 113.0(9) . . ?
F7 C17 F9 103.0(7) . . ?
F8 C17 F9 105.0(7) . . ?
F7 C17 C18 114.4(7) . . ?
F8 C17 C18 114.3(5) . . ?
F9 C17 C18 105.7(8) . . ?

loop_
_geom_bond_atom_site_label_1
_geom_bond_atom_site_label_2
_geom_bond_distance
_geom_bond_site_symmetry_2
_geom_bond_publ_flag
Cu1 O8 1.925(2) 3_556 ?
Cu1 O8 1.925(2) . ?
Cu1 O7 1.934(2) 3_556 ?
Cu1 O7 1.934(2) . ?
Cu1 O1 2.429(2) 3_556 ?
Cu1 O1 2.429(2) . ?
Cu2 O5 1.921(3) . ?
Cu2 O3 1.921(3) . ?
Cu2 O6 1.950(3) . ?
Cu2 O4 1.967(3) . ?
Cu2 O2 2.173(3) . ?
O8 C23 1.253(4) . ?
O7 C25 1.248(4) . ?
O2 N2 1.294(3) . ?
O1 N1 1.276(3) . ?
O6 C20 1.252(5) . ?
N1 C5 1.355(4) . ?
N1 C6 1.500(4) . ?
N2 C5 1.341(4) . ?
N2 C7 1.500(4) . ?
O4 C15 1.252(6) . ?
F13 C22 1.320(5) . ?
O3 C13 1.232(6) . ?
C1 C2 1.395(3) . ?
C1 C2 1.395(3) 2_556 ?
C1 H1 0.9300 . ?
O5 C18 1.258(5) . ?
F11 C21 1.309(6) . ?
C5 C2 1.460(4) . ?
F16 C26 1.300(5) . ?
C2 C3 1.401(4) . ?
C25 C24 1.380(5) . ?
C25 C26 1.535(5) . ?
F10 C21 1.325(7) . ?
F17 C26 1.315(6) . ?
F18 C26 1.283(6) . ?
F12 C21 1.308(7) . ?
F14 C22 1.297(6) . ?
C3 C4 1.382(4) . ?
C3 H3 0.9300 . ?
C4 C3 1.382(4) 2_556 ?
C4 H4 0.9300 . ?
C6 C8 1.514(5) . ?
C6 C9 1.519(6) . ?
C6 C7 1.553(5) . ?
C7 C11 1.513(5) . ?
C7 C10 1.529(6) . ?
C23 C24 1.391(5) . ?
C23 C22 1.538(5) . ?
C24 H24 0.9300 . ?
F5 C16 1.255(7) . ?
F15 C22 1.287(7) . ?
C20 C19 1.379(6) . ?
C20 C21 1.540(6) . ?
F8 C17 1.290(7) . ?
C19 C18 1.361(6) . ?
C19 H19 0.9300 . ?
C9 H9 0.9600 . ?
C9 H9A 0.9600 . ?
C9 H9B 0.9600 . ?
C8 H8 0.9600 . ?
C8 H8A 0.9600 . ?
C8 H8B 0.9600 . ?
C11 H11 0.9600 . ?
C11 H11A 0.9600 . ?
C11 H11B 0.9600 . ?
F3 C12 1.275(11) . ?
C15 C14 1.382(7) . ?
C15 C16 1.512(7) . ?
C10 H10 0.9600 . ?
C10 H10A 0.9600 . ?
C10 H10B 0.9600 . ?
F6 C16 1.285(8) . ?
F7 C17 1.228(11) . ?
F9 C17 1.403(12) . ?
C18 C17 1.534(7) . ?
F2 C12 1.322(13) . ?
C16 F4 1.279(8) . ?
C13 C14 1.372(7) . ?
C13 C12 1.534(7) . ?
F1 C12 1.281(8) . ?
C14 H14 0.9300 . ?

loop_
_geom_torsion_atom_site_label_1
_geom_torsion_atom_site_label_2
_geom_torsion_atom_site_label_3
_geom_torsion_atom_site_label_4
_geom_torsion
_geom_torsion_site_symmetry_1
_geom_torsion_site_symmetry_2
_geom_torsion_site_symmetry_3
_geom_torsion_site_symmetry_4
_geom_torsion_publ_flag
O8 Cu1 O8 C23 48.4(18) 3_556 . . . ?
O7 Cu1 O8 C23 173.5(3) 3_556 . . . ?
O7 Cu1 O8 C23 -6.5(3) . . . . ?
O1 Cu1 O8 C23 77.3(3) 3_556 . . . ?
O1 Cu1 O8 C23 -102.7(3) . . . . ?
O8 Cu1 O7 C25 -173.6(3) 3_556 . . . ?
O8 Cu1 O7 C25 6.4(3) . . . . ?
O7 Cu1 O7 C25 41.6(19) 3_556 . . . ?
O1 Cu1 O7 C25 -81.2(3) 3_556 . . . ?
O1 Cu1 O7 C25 98.8(3) . . . . ?
O5 Cu2 O2 N2 -4.4(2) . . . . ?
O3 Cu2 O2 N2 176.2(2) . . . . ?
O6 Cu2 O2 N2 -97.1(2) . . . . ?
O4 Cu2 O2 N2 84.5(2) . . . . ?
O8 Cu1 O1 N1 -105.4(5) 3_556 . . . ?
O8 Cu1 O1 N1 74.6(5) . . . . ?
O7 Cu1 O1 N1 161.4(5) 3_556 . . . ?
O7 Cu1 O1 N1 -18.6(5) . . . . ?
O1 Cu1 O1 N1 -46(10) 3_556 . . . ?
O5 Cu2 O6 C20 14.5(3) . . . . ?
O3 Cu2 O6 C20 -165.8(3) . . . . ?
O4 Cu2 O6 C20 -76.6(4) . . . . ?
O2 Cu2 O6 C20 106.4(3) . . . . ?
Cu1 O1 N1 C5 -122.0(5) . . . . ?
Cu1 O1 N1 C6 54.7(7) . . . . ?
Cu2 O2 N2 C5 82.0(4) . . . . ?
Cu2 O2 N2 C7 -108.3(3) . . . . ?
O5 Cu2 O4 C15 177.0(4) . . . . ?
O3 Cu2 O4 C15 -3.0(4) . . . . ?
O6 Cu2 O4 C15 -91.0(4) . . . . ?
O2 Cu2 O4 C15 86.3(4) . . . . ?
O5 Cu2 O3 C13 -179(100) . . . . ?
O6 Cu2 O3 C13 149.7(5) . . . . ?
O4 Cu2 O3 C13 2.6(5) . . . . ?
O2 Cu2 O3 C13 -97.5(5) . . . . ?
O3 Cu2 O5 C18 -43(17) . . . . ?
O6 Cu2 O5 C18 -11.6(5) . . . . ?
O4 Cu2 O5 C18 135.4(5) . . . . ?
O2 Cu2 O5 C18 -124.4(5) . . . . ?
O2 N2 C5 N1 -178.7(3) . . . . ?
C7 N2 C5 N1 11.0(4) . . . . ?
O2 N2 C5 C2 4.3(5) . . . . ?
C7 N2 C5 C2 -166.0(3) . . . . ?
O1 N1 C5 N2 -175.4(3) . . . . ?
C6 N1 C5 N2 7.5(4) . . . . ?
O1 N1 C5 C2 1.6(5) . . . . ?
C6 N1 C5 C2 -175.4(3) . . . . ?
C2 C1 C2 C3 -0.8(2) 2_556 . . . ?
C2 C1 C2 C5 176.9(3) 2_556 . . . ?
N2 C5 C2 C1 18.3(5) . . . . ?
N1 C5 C2 C1 -158.2(3) . . . . ?
N2 C5 C2 C3 -164.0(3) . . . . ?
N1 C5 C2 C3 19.5(5) . . . . ?
Cu1 O7 C25 C24 -3.8(5) . . . . ?
Cu1 O7 C25 C26 176.7(3) . . . . ?
C1 C2 C3 C4 1.7(5) . . . . ?
C5 C2 C3 C4 -176.0(3) . . . . ?
C2 C3 C4 C3 -0.9(3) . . . 2_556 ?
O1 N1 C6 C8 39.8(5) . . . . ?
C5 N1 C6 C8 -143.1(3) . . . . ?
O1 N1 C6 C9 -79.7(4) . . . . ?
C5 N1 C6 C9 97.4(3) . . . . ?
O1 N1 C6 C7 161.5(3) . . . . ?
C5 N1 C6 C7 -21.3(4) . . . . ?
O2 N2 C7 C11 43.7(4) . . . . ?
C5 N2 C7 C11 -145.2(3) . . . . ?
O2 N2 C7 C10 -76.3(4) . . . . ?
C5 N2 C7 C10 94.8(3) . . . . ?
O2 N2 C7 C6 165.4(3) . . . . ?
C5 N2 C7 C6 -23.5(4) . . . . ?
N1 C6 C7 N2 24.5(3) . . . . ?
C8 C6 C7 N2 141.9(3) . . . . ?
C9 C6 C7 N2 -88.7(3) . . . . ?
N1 C6 C7 C11 142.3(3) . . . . ?
C8 C6 C7 C11 -100.3(4) . . . . ?
C9 C6 C7 C11 29.1(4) . . . . ?
N1 C6 C7 C10 -87.7(3) . . . . ?
C8 C6 C7 C10 29.7(4) . . . . ?
C9 C6 C7 C10 159.2(3) . . . . ?
Cu1 O8 C23 C24 4.1(5) . . . . ?
Cu1 O8 C23 C22 -174.8(3) . . . . ?
O7 C25 C24 C23 -1.2(6) . . . . ?
C26 C25 C24 C23 178.3(4) . . . . ?
O8 C23 C24 C25 1.0(6) . . . . ?
C22 C23 C24 C25 179.8(4) . . . . ?
Cu2 O6 C20 C19 -12.4(6) . . . . ?
Cu2 O6 C20 C21 169.3(3) . . . . ?
O6 C20 C19 C18 2.1(8) . . . . ?
C21 C20 C19 C18 -179.6(5) . . . . ?
O7 C25 C26 F18 49.5(6) . . . . ?
C24 C25 C26 F18 -130.1(5) . . . . ?
O7 C25 C26 F16 175.0(4) . . . . ?
C24 C25 C26 F16 -4.6(6) . . . . ?
O7 C25 C26 F17 -66.6(5) . . . . ?
C24 C25 C26 F17 113.8(5) . . . . ?
Cu2 O4 C15 C14 1.0(7) . . . . ?
Cu2 O4 C15 C16 -177.8(3) . . . . ?
O8 C23 C22 F15 79.6(5) . . . . ?
C24 C23 C22 F15 -99.4(5) . . . . ?
O8 C23 C22 F14 -42.0(6) . . . . ?
C24 C23 C22 F14 139.0(5) . . . . ?
O8 C23 C22 F13 -160.8(4) . . . . ?
C24 C23 C22 F13 20.2(6) . . . . ?
Cu2 O5 C18 C19 6.1(9) . . . . ?
Cu2 O5 C18 C17 -173.0(6) . . . . ?
C20 C19 C18 O5 1.6(9) . . . . ?
C20 C19 C18 C17 -179.4(6) . . . . ?
O6 C20 C21 F12 72.1(6) . . . . ?
C19 C20 C21 F12 -106.4(5) . . . . ?
O6 C20 C21 F11 -165.7(5) . . . . ?
C19 C20 C21 F11 15.8(7) . . . . ?
O6 C20 C21 F10 -45.1(6) . . . . ?
C19 C20 C21 F10 136.4(5) . . . . ?
O4 C15 C16 F5 65.2(8) . . . . ?
C14 C15 C16 F5 -113.8(7) . . . . ?
O4 C15 C16 F4 -170.7(7) . . . . ?
C14 C15 C16 F4 10.3(9) . . . . ?
O4 C15 C16 F6 -55.2(7) . . . . ?
C14 C15 C16 F6 125.9(7) . . . . ?
Cu2 O3 C13 C14 -0.2(10) . . . . ?
Cu2 O3 C13 C12 179.8(6) . . . . ?
O3 C13 C14 C15 -3.1(11) . . . . ?
C12 C13 C14 C15 176.9(7) . . . . ?
O4 C15 C14 C13 2.6(10) . . . . ?
C16 C15 C14 C13 -178.7(6) . . . . ?
O3 C13 C12 F3 -41.8(11) . . . . ?
C14 C13 C12 F3 138.1(8) . . . . ?
O3 C13 C12 F1 -170.4(9) . . . . ?
C14 C13 C12 F1 9.6(14) . . . . ?
O3 C13 C12 F2 71.5(10) . . . . ?
C14 C13 C12 F2 -108.6(8) . . . . ?
O5 C18 C17 F7 37.6(11) . . . . ?
C19 C18 C17 F7 -141.5(8) . . . . ?
O5 C18 C17 F8 170.1(8) . . . . ?
C19 C18 C17 F8 -9.1(13) . . . . ?
O5 C18 C17 F9 -75.0(8) . . . . ?
C19 C18 C17 F9 105.8(6) . . . . ?
